data_2223290
loop_
_publ_author_name
'Yu, Qun-Di'
'Sun, Da-Jun'
'Tiekink, Edward R. T.'

_publ_section_title Poly[[\m~2~-1,4-bis(imidazol-1-ylmethyl)benzene]bis(\m~4~-cyclohexane-1,4-dicarboxylato)dicobalt(II)]
_journal_coeditor_code BT5034
_journal_issue 10
_journal_name_full 'Acta Crystallographica Section E'
_journal_page_first m1165
_journal_paper_doi 10.1107/S160053680903428X
_journal_volume 65
_journal_year 2009
_chemical_formula_iupac '[Co2 (C8 H10 O4)2 (C14 H14 N4)]'
_chemical_formula_moiety 'C30 H34 Co2 N4 O8'
_chemical_formula_sum 'C30 H34 Co2 N4 O8'
_chemical_formula_weight 696.48
_chemical_name_systematic
;
Poly[[\m~2~-1,4-bis(imidazol-1-ylmethyl)benzene]bis(\m~4~-cyclohexane-1,4-
dicarboxylato)dicobalt(II)]
;
_space_group_IT_number 2
_symmetry_cell_setting triclinic
_symmetry_space_group_name_Hall '-P 1'
_symmetry_space_group_name_H-M 'P -1'
_atom_sites_solution_hydrogens geom
_atom_sites_solution_primary direct
_atom_sites_solution_secondary difmap
_audit_creation_method SHELXL-97
_cell_angle_alpha 93.824(4)
_cell_angle_beta 100.940(4)
_cell_angle_gamma 105.413(5)
_cell_formula_units_Z 1
_cell_length_a 8.5415(6)
_cell_length_b 8.8051(5)
_cell_length_c 10.8007(5)
_cell_measurement_reflns_used 2663
_cell_measurement_temperature 293(2)
_cell_measurement_theta_max 24.99
_cell_measurement_theta_min 3.01
_cell_volume 762.95(8)
_computing_cell_refinement 'SMART (Bruker, 1998)'
_computing_data_collection 'SMART (Bruker, 1998)'
_computing_data_reduction 'SAINT (Bruker, 1998)'
_computing_molecular_graphics 'SHELXTL (Sheldrick, 2008)'
_computing_publication_material 'SHELXTL (Sheldrick, 2008)'
_computing_structure_refinement 'SHELXL97 (Sheldrick, 2008)'
_computing_structure_solution 'SHELXS97 (Sheldrick, 2008)'
_diffrn_ambient_temperature 293(2)
_diffrn_measured_fraction_theta_full 0.992
_diffrn_measured_fraction_theta_max 0.992
_diffrn_measurement_device_type 'Bruker APEX'
_diffrn_measurement_method '\f and \w'
_diffrn_radiation_monochromator graphite
_diffrn_radiation_source 'fine-focus sealed tube'
_diffrn_radiation_type MoK\a
_diffrn_radiation_wavelength 0.71073
_diffrn_reflns_av_R_equivalents 0.0298
_diffrn_reflns_av_sigmaI/netI 0.0394
_diffrn_reflns_limit_h_max 10
_diffrn_reflns_limit_h_min -9
_diffrn_reflns_limit_k_max 10
_diffrn_reflns_limit_k_min -10
_diffrn_reflns_limit_l_max 12
_diffrn_reflns_limit_l_min -12
_diffrn_reflns_number 6296
_diffrn_reflns_theta_full 25.0
_diffrn_reflns_theta_max 24.99
_diffrn_reflns_theta_min 4.31
_diffrn_standards_decay_% 0
_diffrn_standards_interval_count 0
_diffrn_standards_interval_time 0
_diffrn_standards_number 0
_exptl_absorpt_coefficient_mu 1.144
_exptl_absorpt_correction_T_max 0.788
_exptl_absorpt_correction_T_min 0.756
_exptl_absorpt_correction_type multi-scan
_exptl_absorpt_process_details '(SADABS; Sheldrick, 1996)'
_exptl_crystal_colour purple
_exptl_crystal_density_diffrn 1.516
_exptl_crystal_density_method 'not measured'
_exptl_crystal_description block
_exptl_crystal_F_000 360
_exptl_crystal_size_max 0.24
_exptl_crystal_size_mid 0.22
_exptl_crystal_size_min 0.21
_refine_diff_density_max 1.34
_refine_diff_density_min -1.40
_refine_ls_extinction_method none
_refine_ls_goodness_of_fit_ref 1.06
_refine_ls_hydrogen_treatment constr
_refine_ls_matrix_type full
_refine_ls_number_parameters 206
_refine_ls_number_reflns 2663
_refine_ls_number_restraints 30
_refine_ls_restrained_S_all 1.06
_refine_ls_R_factor_all 0.062
_refine_ls_R_factor_gt 0.052
_refine_ls_shift/su_max 0.001
_refine_ls_shift/su_mean 0.000
_refine_ls_structure_factor_coef Fsqd
_refine_ls_weighting_details 'calc w=1/[\s^2^(Fo^2^)+(0.0864P)^2^+1.1188P] where P=(Fo^2^+2Fc^2^)/3'
_refine_ls_weighting_scheme calc
_refine_ls_wR_factor_gt 0.144
_refine_ls_wR_factor_ref 0.150
_reflns_number_gt 2212
_reflns_number_total 2663
_reflns_threshold_expression I>2\s(I)
_cod_data_source_file bt5034.cif
_cod_data_source_block I
_cod_database_code 2223290
_cod_database_fobs_code 2223290

loop_
_symmetry_equiv_pos_as_xyz
'x, y, z'
'-x, -y, -z'

loop_
_atom_site_type_symbol
_atom_site_label
_atom_site_fract_x
_atom_site_fract_y
_atom_site_fract_z
_atom_site_U_iso_or_equiv
_atom_site_adp_type
_atom_site_calc_flag
_atom_site_refinement_flags
_atom_site_occupancy
_atom_site_disorder_assembly
_atom_site_disorder_group
Co Co 1.02761(7) 0.46504(6) 0.62430(5) 0.0287(2) Uani d . 1 . .
O O1 0.9612(4) 0.6678(4) 0.6589(3) 0.0424(8) Uani d . 1 . .
O O2 0.9184(4) 0.7201(4) 0.4586(3) 0.0416(8) Uani d . 1 . .
O O3 0.2725(4) 0.5894(4) 0.6746(3) 0.0469(8) Uani d . 1 . .
O O4 0.2232(4) 0.6331(4) 0.4730(3) 0.0471(8) Uani d . 1 . .
N N1 0.9757(6) 0.3705(5) 0.7847(4) 0.0516(8) Uani d U 1 . .
C C1 0.9135(5) 0.7472(5) 0.5736(4) 0.0320(9) Uani d . 1 . .
C C2 0.8510(5) 0.8860(5) 0.6110(4) 0.0336(10) Uani d . 1 . .
H H2 0.9467 0.9810 0.6299 0.040 Uiso calc R 1 . .
C C3 0.7803(6) 0.8675(6) 0.7305(4) 0.0432(11) Uani d . 1 . .
H H3A 0.8603 0.8430 0.7969 0.052 Uiso calc R 1 . .
H H3B 0.7635 0.9674 0.7597 0.052 Uiso calc R 1 . .
C C4 0.6161(5) 0.7374(6) 0.7083(4) 0.0370(10) Uani d . 1 . .
H H4A 0.6336 0.6357 0.6852 0.044 Uiso calc R 1 . .
H H4B 0.5746 0.7320 0.7859 0.044 Uiso calc R 1 . .
C C5 0.4889(5) 0.7709(5) 0.6026(4) 0.0268(8) Uani d . 1 . .
H H5 0.4777 0.8752 0.6296 0.032 Uiso calc R 1 . .
C C6 0.5562(5) 0.7871(5) 0.4806(4) 0.0337(10) Uani d . 1 . .
H H6A 0.5710 0.6866 0.4507 0.040 Uiso calc R 1 . .
H H6B 0.4761 0.8131 0.4152 0.040 Uiso calc R 1 . .
C C7 0.7222(6) 0.9163(5) 0.5037(5) 0.0382(10) Uani d . 1 . .
H H7A 0.7643 0.9202 0.4263 0.046 Uiso calc R 1 . .
H H7B 0.7049 1.0185 0.5252 0.046 Uiso calc R 1 . .
C C8 0.3170(5) 0.6554(5) 0.5811(4) 0.0337(10) Uani d . 1 . .
C C9 1.0536(7) 0.2819(7) 0.8583(6) 0.0653(17) Uani d U 1 . .
H H9 1.1446 0.2484 0.8461 0.078 Uiso calc R 1 . .
C C10 0.9687(11) 0.2518(9) 0.9557(6) 0.104(3) Uani d U 1 A .
H H10 0.9935 0.1930 1.0213 0.125 Uiso calc R 1 . .
C C11 0.8543(7) 0.3871(6) 0.8375(5) 0.0512(13) Uani d U 1 A .
H H11 0.7795 0.4418 0.8048 0.061 Uiso calc R 1 . .
N N2 0.8493(6) 0.3188(5) 0.9406(4) 0.0516(8) Uani d U 1 . .
C C12 0.7737(19) 0.2877(17) 1.0436(13) 0.055(3) Uani d P 0.488(9) A 1
H H12A 0.7196 0.3690 1.0584 0.066 Uiso calc PR 0.488(9) A 1
H H12B 0.8591 0.2945 1.1188 0.066 Uiso calc PR 0.488(9) A 1
C C13 0.6462(19) 0.1259(17) 1.0251(14) 0.047(3) Uani d P 0.488(9) A 1
C C14 0.653(3) 0.034(3) 1.120(2) 0.064(5) Uani d P 0.488(9) . 1
H H14 0.7379 0.0393 1.1893 0.077 Uiso calc PR 0.488(9) A 1
C C15 0.516(3) 0.076(3) 0.9209(18) 0.062(4) Uani d P 0.488(9) . 1
H H15 0.5434 0.1302 0.8536 0.074 Uiso calc PR 0.488(9) A 1
C C12' 0.6974(18) 0.3329(16) 1.0078(12) 0.055(3) Uani d P 0.512(9) A 2
H H12C 0.7410 0.3783 1.0960 0.066 Uiso calc PR 0.512(9) A 2
H H12D 0.6391 0.4017 0.9648 0.066 Uiso calc PR 0.512(9) A 2
C C13' 0.5796(18) 0.1695(16) 1.0001(13) 0.047(3) Uani d P 0.512(9) A 2
C C14' 0.598(3) 0.076(3) 1.093(2) 0.064(5) Uani d P 0.512(9) . 2
H H14' 0.6596 0.1367 1.1695 0.077 Uiso calc PR 0.512(9) A 2
C C15' 0.456(2) 0.110(3) 0.8901(17) 0.062(4) Uani d P 0.512(9) . 2
H H15' 0.4158 0.1637 0.8254 0.074 Uiso calc PR 0.512(9) A 2

loop_
_atom_site_aniso_label
_atom_site_aniso_U_11
_atom_site_aniso_U_22
_atom_site_aniso_U_33
_atom_site_aniso_U_12
_atom_site_aniso_U_13
_atom_site_aniso_U_23
Co 0.0260(3) 0.0332(3) 0.0288(3) 0.0076(2) 0.0100(2) 0.0080(2)
O1 0.0416(19) 0.0388(17) 0.0489(18) 0.0177(15) 0.0047(15) 0.0077(15)
O2 0.045(2) 0.0374(17) 0.0500(19) 0.0156(15) 0.0224(15) 0.0082(14)
O3 0.0319(18) 0.052(2) 0.054(2) -0.0014(15) 0.0210(15) 0.0051(16)
O4 0.0237(17) 0.051(2) 0.056(2) 0.0035(15) -0.0051(15) 0.0008(16)
N1 0.056(2) 0.0509(18) 0.0342(15) -0.0122(15) 0.0144(14) 0.0067(13)
C1 0.017(2) 0.027(2) 0.049(3) 0.0003(16) 0.0098(18) 0.0050(19)
C2 0.019(2) 0.027(2) 0.052(3) 0.0010(16) 0.0096(18) 0.0020(19)
C3 0.026(2) 0.058(3) 0.040(2) 0.011(2) -0.0007(19) -0.010(2)
C4 0.027(2) 0.054(3) 0.034(2) 0.014(2) 0.0094(18) 0.015(2)
C5 0.018(2) 0.029(2) 0.035(2) 0.0073(16) 0.0076(16) 0.0060(17)
C6 0.026(2) 0.043(2) 0.034(2) 0.0116(19) 0.0066(17) 0.0079(18)
C7 0.032(2) 0.037(2) 0.055(3) 0.016(2) 0.021(2) 0.019(2)
C8 0.026(2) 0.031(2) 0.047(3) 0.0101(18) 0.013(2) 0.0025(19)
C9 0.051(3) 0.057(3) 0.074(4) 0.004(3) -0.012(3) 0.035(3)
C10 0.128(7) 0.085(5) 0.041(3) -0.046(5) -0.023(4) 0.047(3)
C11 0.052(3) 0.051(3) 0.048(3) -0.005(2) 0.031(2) 0.005(2)
N2 0.056(2) 0.0509(18) 0.0342(15) -0.0122(15) 0.0144(14) 0.0067(13)
C12 0.064(9) 0.051(6) 0.041(6) -0.012(5) 0.034(6) -0.005(4)
C13 0.056(9) 0.040(6) 0.044(5) -0.007(4) 0.038(6) -0.006(4)
C14 0.060(13) 0.074(12) 0.043(8) -0.014(7) 0.021(8) -0.005(7)
C15 0.071(12) 0.067(9) 0.040(8) -0.002(7) 0.022(7) 0.011(5)
C12' 0.064(9) 0.051(6) 0.041(6) -0.012(5) 0.034(6) -0.005(4)
C13' 0.056(9) 0.040(6) 0.044(5) -0.007(4) 0.038(6) -0.006(4)
C14' 0.060(13) 0.074(12) 0.043(8) -0.014(7) 0.021(8) -0.005(7)
C15' 0.071(12) 0.067(9) 0.040(8) -0.002(7) 0.022(7) 0.011(5)

loop_
_atom_type_symbol
_atom_type_description
_atom_type_scat_dispersion_real
_atom_type_scat_dispersion_imag
_atom_type_scat_source
C C 0.0033 0.0016 'International Tables Vol C Tables 4.2.6.8 and 6.1.1.4'
H H 0.0000 0.0000 'International Tables Vol C Tables 4.2.6.8 and 6.1.1.4'
N N 0.0061 0.0033 'International Tables Vol C Tables 4.2.6.8 and 6.1.1.4'
O O 0.0106 0.0060 'International Tables Vol C Tables 4.2.6.8 and 6.1.1.4'
Co Co 0.3494 0.9721 'International Tables Vol C Tables 4.2.6.8 and 6.1.1.4'

loop_
_geom_angle_atom_site_label_1
_geom_angle_atom_site_label_2
_geom_angle_atom_site_label_3
_geom_angle_site_symmetry_1
_geom_angle_site_symmetry_3
_geom_angle
_geom_angle_publ_flag
O2 Co O3 2_766 1_655 91.45(14) ?
O2 Co O1 2_766 . 164.36(13) ?
O3 Co O1 1_655 . 90.51(14) ?
O2 Co N1 2_766 . 98.07(16) ?
O3 Co N1 1_655 . 104.53(16) ?
O1 Co N1 . . 96.44(16) ?
O2 Co O4 2_766 2_666 88.63(14) ?
O3 Co O4 1_655 2_666 164.38(14) ?
O1 Co O4 . 2_666 85.35(13) ?
N1 Co O4 . 2_666 90.91(16) ?
O2 Co Co 2_766 2_766 81.73(9) ?
O3 Co Co 1_655 2_766 97.00(10) ?
O1 Co Co . 2_766 82.63(9) ?
N1 Co Co . 2_766 158.46(13) ?
O4 Co Co 2_666 2_766 67.55(10) ?
C1 O1 Co . . 124.3(3) ?
C1 O2 Co . 2_766 127.3(3) ?
C8 O3 Co . 1_455 109.5(3) ?
C8 O4 Co . 2_666 142.2(3) ?
C11 N1 C9 . . 105.9(5) ?
C11 N1 Co . . 124.5(4) ?
C9 N1 Co . . 129.6(4) ?
O2 C1 O1 . . 123.6(4) ?
O2 C1 C2 . . 117.6(4) ?
O1 C1 C2 . . 118.8(4) ?
C1 C2 C3 . . 112.7(4) ?
C1 C2 C7 . . 112.7(4) ?
C3 C2 C7 . . 109.5(4) ?
C1 C2 H2 . . 107.2 ?
C3 C2 H2 . . 107.2 ?
C7 C2 H2 . . 107.2 ?
C4 C3 C2 . . 112.5(4) ?
C4 C3 H3A . . 109.1 ?
C2 C3 H3A . . 109.1 ?
C4 C3 H3B . . 109.1 ?
C2 C3 H3B . . 109.1 ?
H3A C3 H3B . . 107.8 ?
C5 C4 C3 . . 110.3(4) ?
C5 C4 H4A . . 109.6 ?
C3 C4 H4A . . 109.6 ?
C5 C4 H4B . . 109.6 ?
C3 C4 H4B . . 109.6 ?
H4A C4 H4B . . 108.1 ?
C8 C5 C4 . . 114.2(3) ?
C8 C5 C6 . . 112.8(3) ?
C4 C5 C6 . . 110.2(3) ?
C8 C5 H5 . . 106.3 ?
C4 C5 H5 . . 106.3 ?
C6 C5 H5 . . 106.3 ?
C7 C6 C5 . . 111.1(3) ?
C7 C6 H6A . . 109.4 ?
C5 C6 H6A . . 109.4 ?
C7 C6 H6B . . 109.4 ?
C5 C6 H6B . . 109.4 ?
H6A C6 H6B . . 108.0 ?
C2 C7 C6 . . 111.7(3) ?
C2 C7 H7A . . 109.3 ?
C6 C7 H7A . . 109.3 ?
C2 C7 H7B . . 109.3 ?
C6 C7 H7B . . 109.3 ?
H7A C7 H7B . . 107.9 ?
O4 C8 O3 . . 123.1(4) ?
O4 C8 C5 . . 118.6(4) ?
O3 C8 C5 . . 118.3(4) ?
N1 C9 C10 . . 105.5(7) ?
N1 C9 H9 . . 127.3 ?
C10 C9 H9 . . 127.3 ?
N2 C10 C9 . . 109.2(5) ?
N2 C10 H10 . . 125.4 ?
C9 C10 H10 . . 125.4 ?
N2 C11 N1 . . 112.8(6) ?
N2 C11 H11 . . 123.6 ?
N1 C11 H11 . . 123.6 ?
C10 N2 C11 . . 106.6(5) ?
C10 N2 C12 . . 105.7(9) ?
C11 N2 C12 . . 147.6(9) ?
C10 N2 C12' . . 138.7(7) ?
C11 N2 C12' . . 114.6(7) ?
C12 N2 C12' . . 33.2(7) ?
N2 C12 C13 . . 113.8(10) ?
N2 C12 H12A . . 108.8 ?
C13 C12 H12A . . 108.8 ?
N2 C12 H12B . . 108.8 ?
C13 C12 H12B . . 108.8 ?
H12A C12 H12B . . 107.7 ?
C14 C13 C15 . . 118.9(18) ?
C14 C13 C12 . . 118.3(16) ?
C15 C13 C12 . . 122.6(15) ?
C13 C14 C15 . 2_657 98.2(16) ?
C13 C14 H14 . . 130.9 ?
C15 C14 H14 2_657 . 130.9 ?
C13 C15 C14 . 2_657 141.3(19) ?
C13 C15 H15 . . 109.3 ?
C14 C15 H15 2_657 . 109.3 ?
C13' C12' N2 . . 108.8(9) ?
C13' C12' H12C . . 109.9 ?
N2 C12' H12C . . 109.9 ?
C13' C12' H12D . . 109.9 ?
N2 C12' H12D . . 109.9 ?
H12C C12' H12D . . 108.3 ?
C14' C13' C15' . . 119.8(17) ?
C14' C13' C12' . . 121.5(15) ?
C15' C13' C12' . . 118.6(13) ?
C13' C14' C15' . 2_657 138.1(19) ?
C13' C14' H14' . . 111.0 ?
C15' C14' H14' 2_657 . 111.0 ?
C13' C15' C14' . 2_657 100.5(13) ?
C13' C15' H15' . . 129.7 ?
C14' C15' H15' 2_657 . 129.7 ?

loop_
_geom_bond_atom_site_label_1
_geom_bond_atom_site_label_2
_geom_bond_site_symmetry_2
_geom_bond_distance
_geom_bond_publ_flag
Co O2 2_766 2.008(3) ?
Co O3 1_655 2.035(3) ?
Co O1 . 2.044(3) ?
Co N1 . 2.044(4) ?
Co O4 2_666 2.117(3) ?
Co Co 2_766 2.7758(10) ?
O1 C1 . 1.265(5) ?
O2 C1 . 1.260(5) ?
O2 Co 2_766 2.008(3) ?
O3 C8 . 1.268(6) ?
O3 Co 1_455 2.035(3) ?
O4 C8 . 1.255(5) ?
O4 Co 2_666 2.117(3) ?
N1 C11 . 1.310(7) ?
N1 C9 . 1.356(7) ?
C1 C2 . 1.518(6) ?
C2 C3 . 1.526(6) ?
C2 C7 . 1.528(6) ?
C2 H2 . 0.9800 ?
C3 C4 . 1.522(6) ?
C3 H3A . 0.9700 ?
C3 H3B . 0.9700 ?
C4 C5 . 1.521(5) ?
C4 H4A . 0.9700 ?
C4 H4B . 0.9700 ?
C5 C8 . 1.513(6) ?
C5 C6 . 1.535(6) ?
C5 H5 . 0.9800 ?
C6 C7 . 1.529(6) ?
C6 H6A . 0.9700 ?
C6 H6B . 0.9700 ?
C7 H7A . 0.9700 ?
C7 H7B . 0.9700 ?
C9 C10 . 1.388(10) ?
C9 H9 . 0.9300 ?
C10 N2 . 1.298(11) ?
C10 H10 . 0.9300 ?
C11 N2 . 1.303(7) ?
C11 H11 . 0.9300 ?
N2 C12 . 1.395(13) ?
N2 C12' . 1.630(14) ?
C12 C13 . 1.52(2) ?
C12 H12A . 0.9700 ?
C12 H12B . 0.9700 ?
C13 C14 . 1.34(3) ?
C13 C15 . 1.38(2) ?
C14 C15 2_657 1.47(4) ?
C14 H14 . 0.9300 ?
C15 C14 2_657 1.47(4) ?
C15 H15 . 0.9300 ?
C12' C13' . 1.507(19) ?
C12' H12C . 0.9700 ?
C12' H12D . 0.9700 ?
C13' C14' . 1.35(3) ?
C13' C15' . 1.40(2) ?
C14' C15' 2_657 1.62(3) ?
C14' H14' . 0.9300 ?
C15' C14' 2_657 1.62(3) ?
C15' H15' . 0.9300 ?

loop_
_geom_torsion_atom_site_label_1
_geom_torsion_atom_site_label_2
_geom_torsion_atom_site_label_3
_geom_torsion_atom_site_label_4
_geom_torsion_site_symmetry_1
_geom_torsion_site_symmetry_2
_geom_torsion_site_symmetry_3
_geom_torsion_site_symmetry_4
_geom_torsion
_geom_torsion_publ_flag
O2 Co O1 C1 2_766 . . . 3.5(7) ?
O3 Co O1 C1 1_655 . . . 100.7(3) ?
N1 Co O1 C1 . . . . -154.6(3) ?
O4 Co O1 C1 2_666 . . . -64.2(3) ?
Co Co O1 C1 2_766 . . . 3.7(3) ?
O2 Co N1 C11 2_766 . . . -139.8(4) ?
O3 Co N1 C11 1_655 . . . 126.6(4) ?
O1 Co N1 C11 . . . . 34.4(4) ?
O4 Co N1 C11 2_666 . . . -51.1(4) ?
Co Co N1 C11 2_766 . . . -51.9(6) ?
O2 Co N1 C9 2_766 . . . 40.6(5) ?
O3 Co N1 C9 1_655 . . . -53.1(5) ?
O1 Co N1 C9 . . . . -145.3(5) ?
O4 Co N1 C9 2_666 . . . 129.3(5) ?
Co Co N1 C9 2_766 . . . 128.5(5) ?
Co O2 C1 O1 2_766 . . . 8.4(6) ?
Co O2 C1 C2 2_766 . . . -173.4(3) ?
Co O1 C1 O2 . . . . -8.0(6) ?
Co O1 C1 C2 . . . . 173.8(3) ?
O2 C1 C2 C3 . . . . 155.3(4) ?
O1 C1 C2 C3 . . . . -26.4(5) ?
O2 C1 C2 C7 . . . . 30.8(5) ?
O1 C1 C2 C7 . . . . -150.9(4) ?
C1 C2 C3 C4 . . . . -70.3(5) ?
C7 C2 C3 C4 . . . . 56.0(5) ?
C2 C3 C4 C5 . . . . -57.7(5) ?
C3 C4 C5 C8 . . . . -175.0(3) ?
C3 C4 C5 C6 . . . . 56.8(5) ?
C8 C5 C6 C7 . . . . 174.5(3) ?
C4 C5 C6 C7 . . . . -56.6(5) ?
C1 C2 C7 C6 . . . . 71.5(5) ?
C3 C2 C7 C6 . . . . -54.8(5) ?
C5 C6 C7 C2 . . . . 56.1(5) ?
Co O4 C8 O3 2_666 . . . 12.1(8) ?
Co O4 C8 C5 2_666 . . . -165.6(3) ?
Co O3 C8 O4 1_455 . . . -5.3(5) ?
Co O3 C8 C5 1_455 . . . 172.4(3) ?
C4 C5 C8 O4 . . . . -153.7(4) ?
C6 C5 C8 O4 . . . . -26.8(5) ?
C4 C5 C8 O3 . . . . 28.5(5) ?
C6 C5 C8 O3 . . . . 155.4(4) ?
C11 N1 C9 C10 . . . . -0.6(6) ?
Co N1 C9 C10 . . . . 179.1(4) ?
N1 C9 C10 N2 . . . . -0.2(7) ?
C9 N1 C11 N2 . . . . 1.2(6) ?
Co N1 C11 N2 . . . . -178.5(3) ?
C9 C10 N2 C11 . . . . 0.9(7) ?
C9 C10 N2 C12 . . . . -178.2(7) ?
C9 C10 N2 C12' . . . . 177.2(8) ?
N1 C11 N2 C10 . . . . -1.3(6) ?
N1 C11 N2 C12 . . . . 177.0(12) ?
N1 C11 N2 C12' . . . . -178.7(6) ?
C10 N2 C12 C13 . . . . -83.2(12) ?
C11 N2 C12 C13 . . . . 98.5(15) ?
C12' N2 C12 C13 . . . . 91.3(19) ?
N2 C12 C13 C14 . . . . 132.3(16) ?
N2 C12 C13 C15 . . . . -54(2) ?
C15 C13 C14 C15 . . . 2_657 -12(3) ?
C12 C13 C14 C15 . . . 2_657 162.6(15) ?
C14 C13 C15 C14 . . . 2_657 18(4) ?
C12 C13 C15 C14 . . . 2_657 -155(3) ?
C10 N2 C12' C13' . . . . -62.0(14) ?
C11 N2 C12' C13' . . . . 114.1(10) ?
C12 N2 C12' C13' . . . . -70.1(16) ?
N2 C12' C13' C14' . . . . 90.6(17) ?
N2 C12' C13' C15' . . . . -85.0(15) ?
C15' C13' C14' C15' . . . 2_657 18(4) ?
C12' C13' C14' C15' . . . 2_657 -158(2) ?
C14' C13' C15' C14' . . . 2_657 -12(3) ?
C12' C13' C15' C14' . . . 2_657 163.8(13) ?
